data_4022662
loop_
_publ_author_name
'Sengodagounder Muthusamy'
'Boopathy Gnanaprakasam'
'Eringathodi Suresh'

_publ_section_title
;
 New Approach to the Synthesis of Macrocyclic Tetralactones
 via Ring-Closing Metathesis Using Grubbs' First-Generation Catalyst
;
_journal_name_full 'Journal of Organic Chemistry'
_journal_page_first 1495
_journal_page_last 1498
_journal_paper_doi 10.1021/jo062043p
_journal_volume 72
_journal_year 2007
_chemical_formula_sum 'C28 H22 O8'
_chemical_formula_weight 486.46
_chemical_name_systematic
; 
 ? 
;
_space_group_IT_number 14
_symmetry_cell_setting monoclinic
_symmetry_space_group_name_Hall '-P 2ybc'
_symmetry_space_group_name_H-M 'P 1 21/c 1'
_atom_sites_solution_hydrogens geom
_atom_sites_solution_primary direct
_atom_sites_solution_secondary difmap
_audit_creation_method SHELXL-97
_cell_angle_alpha 90.00
_cell_angle_beta 94.826(14)
_cell_angle_gamma 90.00
_cell_formula_units_Z 4
_cell_length_a 13.988(9)
_cell_length_b 7.942(5)
_cell_length_c 21.663(13)
_cell_measurement_temperature 293(2)
_cell_volume 2398(3)
_computing_cell_refinement 'BRUKER SMART'
_computing_data_collection 'BRUKER SMART'
_computing_data_reduction 'BRUKER SAINT'
_computing_molecular_graphics ORTEP
_computing_structure_refinement 'SHELXL-97 (Sheldrick, 1997)'
_computing_structure_solution 'SHELXS-97 (Sheldrick, 1990)'
_diffrn_ambient_temperature 293(2)
_diffrn_measured_fraction_theta_full 0.916
_diffrn_measured_fraction_theta_max 0.916
_diffrn_measurement_device_type 'BRUKER SMART APEX CCD'
_diffrn_measurement_method 'OMEGA-PHI SCAN'
_diffrn_radiation_monochromator graphite
_diffrn_radiation_source 'fine-focus sealed tube'
_diffrn_radiation_type MoK\a
_diffrn_radiation_wavelength 0.71073
_diffrn_reflns_av_R_equivalents 0.1198
_diffrn_reflns_av_sigmaI/netI 0.2026
_diffrn_reflns_limit_h_max 7
_diffrn_reflns_limit_h_min -15
_diffrn_reflns_limit_k_max 8
_diffrn_reflns_limit_k_min -8
_diffrn_reflns_limit_l_max 23
_diffrn_reflns_limit_l_min -23
_diffrn_reflns_number 8976
_diffrn_reflns_theta_full 22.50
_diffrn_reflns_theta_max 22.50
_diffrn_reflns_theta_min 1.46
_exptl_absorpt_coefficient_mu 0.099
_exptl_crystal_colour Colourless
_exptl_crystal_density_diffrn 1.347
_exptl_crystal_density_method 'not measured'
_exptl_crystal_description PLATES
_exptl_crystal_F_000 1016
_exptl_crystal_size_max 0.20
_exptl_crystal_size_mid 0.10
_exptl_crystal_size_min 0.06
_refine_diff_density_max 0.247
_refine_diff_density_min -0.237
_refine_diff_density_rms 0.056
_refine_ls_extinction_method none
_refine_ls_goodness_of_fit_ref 1.012
_refine_ls_hydrogen_treatment mixed
_refine_ls_matrix_type full
_refine_ls_number_parameters 381
_refine_ls_number_reflns 3132
_refine_ls_number_restraints 0
_refine_ls_restrained_S_all 1.012
_refine_ls_R_factor_all 0.1697
_refine_ls_R_factor_gt 0.0865
_refine_ls_shift/su_max 0.002
_refine_ls_shift/su_mean 0.000
_refine_ls_structure_factor_coef Fsqd
_refine_ls_weighting_details 'w=1/[\s^2^(Fo^2^)+(0.0000P)^2^+0.0000P] where P=(Fo^2^+2Fc^2^)/3'
_refine_ls_weighting_scheme calc
_refine_ls_wR_factor_gt 0.1936
_refine_ls_wR_factor_ref 0.2438
_reflns_number_gt 1580
_reflns_number_total 3132
_reflns_threshold_expression >2sigma(I)
_cod_data_source_file jo062043psi20061010_013917.cif
_cod_data_source_block Compound_3f
_cod_depositor_comments
;
The following automatic conversions were performed:
'_symmetry_cell_setting' value 'Monoclinic' changed to 'monoclinic'
according to '/home/saulius/struct/CIF-dictionaries/cif_core.dic'
dictionary named 'cif_core.dic' version 2.4.1 from 2010-06-29.

Automatic conversion script
Id: cif_fix_enum 1527 2010-12-29 10:47:43Z saulius 

The following automatic conversions were performed:

'_refine_ls_weighting_scheme' value 'calc
w=1/[\s^2^(Fo^2^)+(0.0000P)^2^+0.0000P] where P=(Fo^2^+2Fc^2^)/3' was
changed to 'calc'. New tag '_refine_ls_weighting_details' was
created. The value of the new tag was set to
'w=1/[\s^2^(Fo^2^)+(0.0000P)^2^+0.0000P] where P=(Fo^2^+2Fc^2^)/3'.

Automatic conversion script
Id: cif_fix_values 3143 2015-03-26 13:38:13Z robertas 
;
_cod_original_sg_symbol_H-M 'P 21/c'
_cod_database_code 4022662

loop_
_symmetry_equiv_pos_as_xyz
'x, y, z'
'-x, y+1/2, -z+1/2'
'-x, -y, -z'
'x, -y-1/2, z-1/2'

loop_
_atom_site_label
_atom_site_type_symbol
_atom_site_fract_x
_atom_site_fract_y
_atom_site_fract_z
_atom_site_U_iso_or_equiv
_atom_site_adp_type
_atom_site_occupancy
_atom_site_calc_flag
_atom_site_refinement_flags
O2 O 0.3234(3) 0.4466(5) 0.3120(2) 0.0575(14) Uani 1 d .
O6 O 0.7822(3) 0.0730(6) 0.4141(2) 0.0677(15) Uani 1 d .
O3 O 0.7545(3) 0.3956(6) 0.4665(2) 0.0584(13) Uani 1 d .
C1 C 0.2266(4) 0.1265(7) 0.3306(3) 0.0379(16) Uani 1 d .
O7 O 0.3747(3) 0.0266(5) 0.3728(2) 0.0616(14) Uani 1 d .
O1 O 0.1794(3) 0.5634(5) 0.3199(3) 0.0730(16) Uani 1 d .
C6 C 0.1898(4) 0.2700(7) 0.2998(3) 0.0444(17) Uani 1 d .
C17 C 0.8952(5) 0.2579(8) 0.5031(4) 0.0548(19) Uani 1 d .
O4 O 0.7460(4) 0.2285(7) 0.5487(3) 0.0836(17) Uani 1 d .
C15 C 0.6546(5) 0.4379(12) 0.4666(4) 0.063(2) Uani 1 d .
C7 C 0.2279(5) 0.4419(8) 0.3127(3) 0.0503(18) Uani 1 d .
C9 C 0.4744(5) 0.5777(8) 0.3374(3) 0.0476(17) Uani 1 d .
C3 C 0.1171(5) -0.0447(9) 0.2682(4) 0.055(2) Uani 1 d .
C13 C 0.6155(4) 0.4938(8) 0.4033(3) 0.0465(18) Uani 1 d .
C2 C 0.1889(4) -0.0319(8) 0.3147(3) 0.0442(18) Uani 1 d .
C28 C 0.3067(4) 0.1415(8) 0.3818(3) 0.0469(17) Uani 1 d .
O8 O 0.3096(3) 0.2397(6) 0.4232(2) 0.0716(16) Uani 1 d .
C14 C 0.5178(5) 0.5250(8) 0.3936(4) 0.053(2) Uani 1 d .
C22 C 0.9296(4) 0.1936(8) 0.4495(4) 0.0538(19) Uani 1 d .
C8 C 0.3695(5) 0.6083(9) 0.3284(5) 0.057(2) Uani 1 d .
C5 C 0.1150(5) 0.2505(9) 0.2546(4) 0.053(2) Uani 1 d .
C26 C 0.5452(6) 0.0556(10) 0.3888(4) 0.073(2) Uani 1 d .
H26 H 0.5441 0.1481 0.3624 0.088 Uiso 1 calc R
C16 C 0.7905(5) 0.2877(9) 0.5097(4) 0.0533(18) Uani 1 d .
O5 O 0.8859(4) 0.1229(9) 0.3441(3) 0.110(2) Uani 1 d .
C4 C 0.0797(5) 0.0943(9) 0.2382(4) 0.062(2) Uani 1 d .
C12 C 0.6719(6) 0.5159(10) 0.3566(5) 0.070(2) Uani 1 d .
C10 C 0.5335(6) 0.6002(10) 0.2898(4) 0.078(2) Uani 1 d .
H10 H 0.5079 0.6390 0.2514 0.093 Uiso 1 calc R
C25 C 0.6249(5) -0.0308(9) 0.3953(4) 0.074(2) Uani 1 d .
H25 H 0.6272 -0.1273 0.4197 0.089 Uiso 1 calc R
C21 C 1.0283(6) 0.1858(11) 0.4461(6) 0.079(3) Uani 1 d .
C23 C 0.8658(6) 0.1280(9) 0.3965(4) 0.066(2) Uani 1 d .
C18 C 0.9582(5) 0.3045(10) 0.5521(5) 0.073(2) Uani 1 d .
C20 C 1.0924(6) 0.2365(10) 0.4938(6) 0.081(3) Uani 1 d .
C24 C 0.7122(6) 0.0198(11) 0.3652(4) 0.091(3) Uani 1 d .
H24A H 0.7366 -0.0744 0.3428 0.109 Uiso 1 calc R
H24B H 0.6974 0.1113 0.3363 0.109 Uiso 1 calc R
C27 C 0.4553(5) 0.0202(10) 0.4196(4) 0.071(2) Uani 1 d .
H27A H 0.4592 -0.0902 0.4389 0.085 Uiso 1 calc R
H27B H 0.4472 0.1034 0.4516 0.085 Uiso 1 calc R
C19 C 1.0559(6) 0.2932(10) 0.5461(5) 0.083(3) Uani 1 d .
H19 H 1.0983 0.3258 0.5794 0.099 Uiso 1 calc R
C11 C 0.6305(7) 0.5651(14) 0.2992(5) 0.093(3) Uani 1 d .
H2 H 0.220(4) -0.126(8) 0.342(3) 0.07(2) Uiso 1 d .
H14 H 0.484(3) 0.519(5) 0.428(2) 0.016(14) Uiso 1 d .
H5 H 0.100(3) 0.344(7) 0.236(2) 0.028(16) Uiso 1 d .
H3 H 0.102(4) -0.151(8) 0.259(3) 0.06(2) Uiso 1 d .
H16A H 0.649(3) 0.521(6) 0.498(3) 0.028(16) Uiso 1 d .
H16B H 0.624(4) 0.348(7) 0.480(2) 0.033(18) Uiso 1 d .
H21 H 1.045(4) 0.126(7) 0.416(3) 0.033(19) Uiso 1 d .
H8A H 0.361(4) 0.676(8) 0.293(3) 0.05(2) Uiso 1 d .
H11 H 0.662(5) 0.571(9) 0.268(4) 0.08(3) Uiso 1 d .
H18 H 0.931(4) 0.363(8) 0.594(3) 0.062(19) Uiso 1 d .
H4 H 0.030(4) 0.086(6) 0.209(3) 0.037(17) Uiso 1 d .
H12 H 0.738(5) 0.487(7) 0.365(3) 0.056(19) Uiso 1 d .
H8B H 0.342(5) 0.666(8) 0.360(3) 0.06(2) Uiso 1 d .
H20 H 1.169(5) 0.221(7) 0.486(3) 0.08(2) Uiso 1 d .

loop_
_atom_site_aniso_label
_atom_site_aniso_U_11
_atom_site_aniso_U_22
_atom_site_aniso_U_33
_atom_site_aniso_U_23
_atom_site_aniso_U_13
_atom_site_aniso_U_12
O2 0.039(3) 0.041(2) 0.094(4) -0.011(3) 0.011(2) -0.006(2)
O6 0.055(3) 0.077(3) 0.070(4) -0.009(3) 0.003(3) -0.008(3)
O3 0.040(3) 0.068(3) 0.069(4) 0.008(3) 0.017(2) 0.004(2)
C1 0.031(3) 0.040(4) 0.044(4) 0.000(3) 0.010(3) -0.001(3)
O7 0.044(3) 0.069(3) 0.069(4) -0.009(3) -0.006(2) 0.016(2)
O1 0.059(3) 0.040(3) 0.119(5) -0.016(3) -0.003(3) 0.011(2)
C6 0.033(3) 0.035(4) 0.066(5) -0.004(3) 0.009(3) 0.001(3)
C17 0.048(4) 0.049(4) 0.068(6) 0.004(4) 0.008(4) -0.002(3)
O4 0.061(3) 0.129(5) 0.063(4) 0.031(4) 0.016(3) -0.002(3)
C15 0.046(5) 0.069(6) 0.077(7) -0.005(6) 0.020(4) 0.001(4)
C7 0.049(4) 0.039(4) 0.062(5) 0.004(4) 0.000(4) 0.004(3)
C9 0.049(4) 0.043(4) 0.052(5) 0.001(4) 0.013(4) -0.004(3)
C3 0.042(4) 0.037(4) 0.086(6) -0.007(4) 0.004(4) -0.003(4)
C13 0.037(4) 0.050(4) 0.054(5) -0.003(4) 0.013(4) -0.003(3)
C2 0.033(3) 0.038(4) 0.062(5) 0.003(4) 0.006(4) 0.006(3)
C28 0.047(4) 0.044(4) 0.051(5) -0.003(4) 0.011(4) 0.000(3)
O8 0.074(3) 0.069(3) 0.072(4) -0.024(3) 0.004(3) 0.006(3)
C14 0.051(5) 0.056(5) 0.056(6) -0.003(4) 0.033(5) -0.002(3)
C22 0.043(4) 0.053(4) 0.066(6) 0.001(4) 0.009(4) 0.000(3)
C8 0.054(5) 0.039(4) 0.077(7) 0.001(5) 0.002(5) -0.010(4)
C5 0.043(4) 0.042(4) 0.076(6) 0.010(4) 0.005(4) 0.001(4)
C26 0.074(6) 0.074(5) 0.067(6) -0.002(4) -0.022(5) -0.007(5)
C16 0.059(5) 0.063(5) 0.039(5) -0.004(4) 0.005(4) -0.006(4)
O5 0.105(5) 0.157(6) 0.074(5) -0.020(4) 0.035(4) -0.030(4)
C4 0.037(4) 0.068(6) 0.079(6) -0.004(5) -0.005(4) -0.006(4)
C12 0.040(5) 0.093(6) 0.078(7) -0.012(5) 0.011(5) -0.005(4)
C10 0.067(5) 0.116(7) 0.050(6) 0.006(5) 0.004(5) -0.010(5)
C25 0.059(5) 0.059(5) 0.101(7) -0.001(4) -0.009(5) 0.004(4)
C21 0.068(6) 0.067(6) 0.107(9) -0.006(6) 0.038(6) 0.007(5)
C23 0.068(5) 0.074(5) 0.058(6) 0.004(5) 0.024(5) 0.006(4)
C18 0.050(5) 0.075(5) 0.095(7) -0.011(5) 0.003(5) 0.001(4)
C20 0.048(5) 0.074(6) 0.120(9) 0.011(6) 0.005(6) 0.002(4)
C24 0.074(6) 0.105(7) 0.094(8) -0.025(6) 0.005(5) -0.025(5)
C27 0.054(4) 0.100(6) 0.055(5) 0.003(4) -0.013(4) 0.017(4)
C19 0.075(6) 0.086(6) 0.087(7) -0.003(5) 0.000(6) -0.003(5)
C11 0.064(6) 0.150(10) 0.066(8) 0.005(7) 0.025(6) -0.014(6)

loop_
_atom_type_symbol
_atom_type_description
_atom_type_scat_dispersion_real
_atom_type_scat_dispersion_imag
_atom_type_scat_source
C C 0.0033 0.0016 'International Tables Vol C Tables 4.2.6.8 and 6.1.1.4'
H H 0.0000 0.0000 'International Tables Vol C Tables 4.2.6.8 and 6.1.1.4'
O O 0.0106 0.0060 'International Tables Vol C Tables 4.2.6.8 and 6.1.1.4'

loop_
_geom_angle_atom_site_label_1
_geom_angle_atom_site_label_2
_geom_angle_atom_site_label_3
_geom_angle
C7 O2 C8 116.2(5)
C23 O6 C24 116.3(6)
C16 O3 C15 117.3(6)
C2 C1 C6 120.1(6)
C2 C1 C28 119.5(6)
C6 C1 C28 120.4(5)
C28 O7 C27 116.1(6)
C5 C6 C1 118.3(6)
C5 C6 C7 118.4(6)
C1 C6 C7 123.3(6)
C18 C17 C22 120.0(7)
C18 C17 C16 116.9(7)
C22 C17 C16 123.1(6)
O3 C15 C13 110.3(7)
O3 C15 H16A 107(3)
C13 C15 H16A 114(3)
O3 C15 H16B 107(3)
C13 C15 H16B 113(4)
H16A C15 H16B 104(5)
O1 C7 O2 123.8(6)
O1 C7 C6 124.6(6)
O2 C7 C6 111.5(5)
C14 C9 C10 116.7(7)
C14 C9 C8 121.6(7)
C10 C9 C8 121.7(8)
C4 C3 C2 121.4(7)
C4 C3 H3 126(4)
C2 C3 H3 112(4)
C12 C13 C14 119.6(8)
C12 C13 C15 122.3(7)
C14 C13 C15 118.1(7)
C3 C2 C1 119.2(6)
C3 C2 H2 128(3)
C1 C2 H2 113(3)
O8 C28 O7 125.1(6)
O8 C28 C1 125.6(6)
O7 C28 C1 109.2(6)
C9 C14 C13 122.9(7)
C9 C14 H14 121(3)
C13 C14 H14 116(3)
C21 C22 C17 118.4(8)
C21 C22 C23 118.5(8)
C17 C22 C23 123.1(6)
O2 C8 C9 107.4(6)
O2 C8 H8A 106(4)
C9 C8 H8A 105(4)
O2 C8 H8B 114(4)
C9 C8 H8B 117(4)
H8A C8 H8B 107(5)
C4 C5 C6 121.4(7)
C4 C5 H5 126(4)
C6 C5 H5 112(3)
C25 C26 C27 126.3(8)
C25 C26 H26 116.8
C27 C26 H26 116.8
O4 C16 O3 124.2(7)
O4 C16 C17 125.4(7)
O3 C16 C17 110.4(6)
C3 C4 C5 119.5(8)
C3 C4 H4 121(3)
C5 C4 H4 119(3)
C13 C12 C11 119.1(8)
C13 C12 H12 116(4)
C11 C12 H12 125(4)
C11 C10 C9 120.2(8)
C11 C10 H10 119.9
C9 C10 H10 119.9
C26 C25 C24 122.3(8)
C26 C25 H25 118.8
C24 C25 H25 118.8
C20 C21 C22 122.4(10)
C20 C21 H21 122(4)
C22 C21 H21 114(4)
O5 C23 O6 123.0(8)
O5 C23 C22 124.9(7)
O6 C23 C22 112.1(7)
C17 C18 C19 119.0(9)
C17 C18 H18 120(3)
C19 C18 H18 121(3)
C19 C20 C21 117.3(8)
C19 C20 H20 127(3)
C21 C20 H20 115(3)
O6 C24 C25 106.8(7)
O6 C24 H24A 110.4
C25 C24 H24A 110.4
O6 C24 H24B 110.4
C25 C24 H24B 110.4
H24A C24 H24B 108.6
O7 C27 C26 108.2(6)
O7 C27 H27A 110.1
C26 C27 H27A 110.1
O7 C27 H27B 110.1
C26 C27 H27B 110.1
H27A C27 H27B 108.4
C20 C19 C18 122.7(9)
C20 C19 H19 118.6
C18 C19 H19 118.6
C12 C11 C10 121.4(10)
C12 C11 H11 122(5)
C10 C11 H11 116(5)

loop_
_geom_bond_atom_site_label_1
_geom_bond_atom_site_label_2
_geom_bond_distance
O2 C7 1.338(7)
O2 C8 1.467(8)
O6 C23 1.334(8)
O6 C24 1.445(8)
O3 C16 1.337(8)
O3 C15 1.437(8)
C1 C2 1.396(8)
C1 C6 1.397(8)
C1 C28 1.513(8)
O7 C28 1.345(7)
O7 C27 1.454(7)
O1 C7 1.197(7)
C6 C5 1.380(9)
C6 C7 1.483(8)
C17 C18 1.371(10)
C17 C22 1.391(9)
C17 C16 1.502(10)
O4 C16 1.188(8)
C15 C13 1.499(10)
C15 H16A 0.96(5)
C15 H16B 0.89(5)
C9 C14 1.378(9)
C9 C10 1.387(10)
C9 C8 1.483(9)
C3 C4 1.363(10)
C3 C2 1.366(9)
C3 H3 0.89(6)
C13 C12 1.347(10)
C13 C14 1.388(9)
C2 H2 1.03(6)
C28 O8 1.186(7)
C14 H14 0.91(5)
C22 C21 1.390(10)
C22 C23 1.488(10)
C8 H8A 0.94(6)
C8 H8B 0.94(7)
C5 C4 1.371(9)
C5 H5 0.86(5)
C26 C25 1.307(9)
C26 C27 1.500(11)
C26 H26 0.9300
O5 C23 1.193(9)
C4 H4 0.91(5)
C12 C11 1.382(12)
C12 H12 0.95(6)
C10 C11 1.384(12)
C10 H10 0.9300
C25 C24 1.486(11)
C25 H25 0.9300
C21 C20 1.371(12)
C21 H21 0.85(6)
C18 C19 1.387(11)
C18 H18 1.12(6)
C20 C19 1.358(12)
C20 H20 1.10(7)
C24 H24A 0.9700
C24 H24B 0.9700
C27 H27A 0.9700
C27 H27B 0.9700
C19 H19 0.9300
C11 H11 0.83(8)

loop_
_cod_related_entry_id
_cod_related_entry_database
_cod_related_entry_code
1 ChemSpider 30658572
